data_7161188
loop_
_publ_author_name
'Vereshchak, Vladyslav'
'Fadieieva, Sofia'
'Kasianenko, Yevhen'
'Saraiev, Viacheslav'
'Shvets, Olena'
'Musatov, Vladimir'
'Shishkina, Svitlana'
'Chebanov, Valentyn'
'Tsygankov, Alexander'

_publ_section_title
;
 Synthesis of azido-modified enamides <i>via</i> C&#xe001;C isomerisation
 of functionalised Ugi adducts.
;
_journal_issue 20
_journal_name_full 'Organic &amp; biomolecular chemistry'
_journal_page_first 4264
_journal_page_last 4272
_journal_paper_doi 10.1039/d6ob00513f
_journal_volume 24
_journal_year 2026
_chemical_formula_moiety 'C22 H24 Br N5 O2'
_chemical_formula_sum 'C22 H24 Br N5 O2'
_chemical_formula_weight 470.37
_space_group_crystal_system triclinic
_space_group_IT_number 2
_space_group_name_Hall '-P 1'
_space_group_name_H-M_alt 'P -1'
_atom_sites_solution_hydrogens mixed
_atom_sites_solution_primary dual
_audit_creation_date 2024-12-10
_audit_creation_method
;
Olex2 1.5
(compiled 2024.02.16 svn.r378c4104 for OlexSys, GUI svn.r6928)
;
_audit_update_record
;
2026-03-15 deposited with the CCDC.	2026-05-04 downloaded from the CCDC.
;
_cell_angle_alpha 67.988(2)
_cell_angle_beta 73.696(2)
_cell_angle_gamma 61.663(2)
_cell_formula_units_Z 2
_cell_length_a 10.5852(4)
_cell_length_b 10.6601(4)
_cell_length_c 12.5702(5)
_cell_measurement_reflns_used 4179
_cell_measurement_temperature 173(2)
_cell_measurement_theta_max 23.10
_cell_measurement_theta_min 2.38
_cell_volume 1148.21(8)
_computing_molecular_graphics 'Olex2 1.5 (Dolomanov et al., 2009)'
_computing_publication_material 'Olex2 1.5 (Dolomanov et al., 2009)'
_computing_structure_refinement 'SHELXL 2016/6 (Sheldrick, 2015)'
_computing_structure_solution 'SHELXT 2014/5 (Sheldrick, 2014)'
_diffrn_ambient_temperature 173(2)
_diffrn_measured_fraction_theta_full 1.000
_diffrn_measured_fraction_theta_max 1.000
_diffrn_measurement_device_type 'Bruker APEX-II CCD'
_diffrn_measurement_method '\f and \w scans'
_diffrn_radiation_type MoK\a
_diffrn_radiation_wavelength 0.71073
_diffrn_reflns_av_R_equivalents 0.0407
_diffrn_reflns_av_unetI/netI 0.0413
_diffrn_reflns_Laue_measured_fraction_full 1.000
_diffrn_reflns_Laue_measured_fraction_max 1.000
_diffrn_reflns_limit_h_max 11
_diffrn_reflns_limit_h_min -12
_diffrn_reflns_limit_k_max 12
_diffrn_reflns_limit_k_min -12
_diffrn_reflns_limit_l_max 14
_diffrn_reflns_limit_l_min -14
_diffrn_reflns_number 16145
_diffrn_reflns_point_group_measured_fraction_full 1.000
_diffrn_reflns_point_group_measured_fraction_max 1.000
_diffrn_reflns_theta_full 25.000
_diffrn_reflns_theta_max 25.000
_diffrn_reflns_theta_min 2.204
_diffrn_source_current 30.0
_diffrn_source_power 1.2
_diffrn_source_voltage 40.0
_diffrn_standards_number 0
_exptl_absorpt_coefficient_mu 1.817
_exptl_absorpt_correction_type none
_exptl_crystal_colour colourless
_exptl_crystal_colour_primary colourless
_exptl_crystal_density_diffrn 1.360
_exptl_crystal_description block
_exptl_crystal_F_000 484
_exptl_crystal_size_max 0.2
_exptl_crystal_size_mid 0.11
_exptl_crystal_size_min 0.1
_refine_diff_density_max 0.622
_refine_diff_density_min -0.424
_refine_diff_density_rms 0.057
_refine_ls_extinction_method none
_refine_ls_goodness_of_fit_ref 1.028
_refine_ls_hydrogen_treatment mixed
_refine_ls_matrix_type full
_refine_ls_number_parameters 278
_refine_ls_number_reflns 4041
_refine_ls_number_restraints 0
_refine_ls_restrained_S_all 1.028
_refine_ls_R_factor_all 0.0557
_refine_ls_R_factor_gt 0.0361
_refine_ls_shift/su_max 0.000
_refine_ls_shift/su_mean 0.000
_refine_ls_structure_factor_coef Fsqd
_refine_ls_weighting_details 'w=1/[\s^2^(Fo^2^)+(0.0368P)^2^+0.6286P] where P=(Fo^2^+2Fc^2^)/3'
_refine_ls_weighting_scheme calc
_refine_ls_wR_factor_gt 0.0777
_refine_ls_wR_factor_ref 0.0846
_reflns_Friedel_coverage 0.000
_reflns_number_gt 3147
_reflns_number_total 4041
_reflns_threshold_expression 'I > 2\s(I)'
_cod_data_source_file d6ob00513f3.cif
_cod_data_source_block 6ae
_cod_database_code 7161188
_shelx_shelxl_version_number 2016/6
_shelx_space_group_comment
;
The symmetry employed for this shelxl refinement is uniquely defined
by the following loop, which should always be used as a source of
symmetry information in preference to the above space-group names.
They are only intended as comments.
;
_shelx_estimated_absorpt_t_max 0.839
_shelx_estimated_absorpt_t_min 0.713
_olex2_refinement_description
;
1.a Ternary CH refined with riding coordinates:
 C1(H1)
1.b Secondary CH2 refined with riding coordinates:
 C8(H8A,H8B)
1.c Aromatic/amide H refined with riding coordinates:
 C10(H10), C11(H11), C13(H13), C14(H14), C15(H15), C16(H16), C18(H18),
 C19(H19), C20(H20), C21(H21), C22(H22)
1.d Idealised Me refined as rotating group:
 C4(H4A,H4B,H4C), C5(H5A,H5B,H5C), C6(H6A,H6B,H6C)
;
_olex2_submission_special_instructions 'No special instructions were received'

loop_
_space_group_symop_operation_xyz
'x, y, z'
'-x, -y, -z'

loop_
_atom_site_label
_atom_site_type_symbol
_atom_site_fract_x
_atom_site_fract_y
_atom_site_fract_z
_atom_site_U_iso_or_equiv
_atom_site_adp_type
_atom_site_occupancy
_atom_site_site_symmetry_order
_atom_site_calc_flag
_atom_site_refinement_flags_posn
_atom_site_refinement_flags_adp
_atom_site_refinement_flags_occupancy
_atom_site_disorder_assembly
_atom_site_disorder_group
Br1 Br 0.89259(4) -0.11883(3) 0.04704(3) 0.04611(13) Uani 1 1 d . . . . .
O1 O 0.47608(19) 0.59983(19) 0.18054(15) 0.0289(4) Uani 1 1 d . . . . .
O2 O 0.40391(18) 0.39920(18) 0.46358(14) 0.0257(4) Uani 1 1 d . . . . .
N1 N 0.5985(2) 0.3171(2) 0.33525(17) 0.0202(5) Uani 1 1 d . . . . .
N2 N 0.4824(2) 0.6975(2) 0.3107(2) 0.0239(5) Uani 1 1 d . . . . .
N3 N 0.3350(2) 0.1627(2) 0.5070(2) 0.0319(6) Uani 1 1 d . . . . .
N4 N 0.2104(3) 0.2556(3) 0.5164(2) 0.0397(6) Uani 1 1 d . . . . .
N5 N 0.0930(3) 0.3279(4) 0.5383(3) 0.0758(11) Uani 1 1 d . . . . .
C1 C 0.6372(3) 0.4380(3) 0.3254(2) 0.0211(6) Uani 1 1 d . . . . .
H1 H 0.638977 0.438034 0.404553 0.025 Uiso 1 1 calc R U . . .
C2 C 0.5207(3) 0.5876(3) 0.2656(2) 0.0203(5) Uani 1 1 d . . . . .
C3 C 0.3811(3) 0.8539(3) 0.2650(2) 0.0281(6) Uani 1 1 d . . . . .
C4 C 0.4447(3) 0.9201(3) 0.1451(3) 0.0414(8) Uani 1 1 d . . . . .
H4A H 0.537158 0.916897 0.149676 0.062 Uiso 1 1 calc R U . . .
H4B H 0.377549 1.023545 0.114545 0.062 Uiso 1 1 calc R U . . .
H4C H 0.460473 0.862592 0.093706 0.062 Uiso 1 1 calc R U . . .
C5 C 0.3655(4) 0.9354(3) 0.3480(3) 0.0515(9) Uani 1 1 d . . . . .
H5A H 0.325621 0.890986 0.425276 0.077 Uiso 1 1 calc R U . . .
H5B H 0.300166 1.040514 0.320740 0.077 Uiso 1 1 calc R U . . .
H5C H 0.460532 0.927236 0.351427 0.077 Uiso 1 1 calc R U . . .
C6 C 0.2343(3) 0.8615(3) 0.2634(3) 0.0399(7) Uani 1 1 d . . . . .
H6A H 0.243793 0.811098 0.208572 0.060 Uiso 1 1 calc R U . . .
H6B H 0.165421 0.965789 0.239584 0.060 Uiso 1 1 calc R U . . .
H6C H 0.199096 0.812506 0.340901 0.060 Uiso 1 1 calc R U . . .
C7 C 0.4757(3) 0.3143(3) 0.4033(2) 0.0207(5) Uani 1 1 d . . . . .
C8 C 0.4291(3) 0.2000(3) 0.4019(2) 0.0254(6) Uani 1 1 d . . . . .
H8A H 0.377425 0.239744 0.333918 0.031 Uiso 1 1 calc R U . . .
H8B H 0.516205 0.108487 0.393758 0.031 Uiso 1 1 calc R U . . .
C9 C 0.6768(3) 0.2196(3) 0.2616(2) 0.0205(5) Uani 1 1 d . . . . .
C10 C 0.6313(3) 0.2573(3) 0.1568(2) 0.0271(6) Uani 1 1 d . . . . .
H10 H 0.555151 0.351422 0.129748 0.032 Uiso 1 1 calc R U . . .
C11 C 0.6963(3) 0.1583(3) 0.0907(2) 0.0327(7) Uani 1 1 d . . . . .
H11 H 0.664703 0.183125 0.018935 0.039 Uiso 1 1 calc R U . . .
C12 C 0.8072(3) 0.0235(3) 0.1312(2) 0.0281(6) Uani 1 1 d . . . . .
C13 C 0.8585(3) -0.0128(3) 0.2327(2) 0.0278(6) Uani 1 1 d . . . . .
H13 H 0.938175 -0.104769 0.257364 0.033 Uiso 1 1 calc R U . . .
C14 C 0.7927(3) 0.0862(3) 0.2983(2) 0.0249(6) Uani 1 1 d . . . . .
H14 H 0.827160 0.062588 0.368497 0.030 Uiso 1 1 calc R U . . .
C15 C 0.7807(3) 0.4216(3) 0.2554(2) 0.0228(6) Uani 1 1 d . . . . .
H15 H 0.797562 0.406451 0.181964 0.027 Uiso 1 1 calc R U . . .
C16 C 0.8861(3) 0.4267(3) 0.2882(2) 0.0268(6) Uani 1 1 d . . . . .
H16 H 0.872184 0.434459 0.363892 0.032 Uiso 1 1 calc R U . . .
C17 C 1.0234(3) 0.4212(3) 0.2154(2) 0.0255(6) Uani 1 1 d . . . . .
C18 C 1.0793(3) 0.3542(3) 0.1264(2) 0.0329(7) Uani 1 1 d . . . . .
H18 H 1.031442 0.304956 0.115069 0.040 Uiso 1 1 calc R U . . .
C19 C 1.2034(3) 0.3585(3) 0.0544(2) 0.0355(7) Uani 1 1 d . . . . .
H19 H 1.240078 0.311810 -0.005695 0.043 Uiso 1 1 calc R U . . .
C20 C 1.2741(3) 0.4293(3) 0.0687(3) 0.0364(7) Uani 1 1 d . . . . .
H20 H 1.358226 0.433758 0.017719 0.044 Uiso 1 1 calc R U . . .
C21 C 1.2223(3) 0.4944(3) 0.1580(3) 0.0376(7) Uani 1 1 d . . . . .
H21 H 1.271599 0.542524 0.168961 0.045 Uiso 1 1 calc R U . . .
C22 C 1.0988(3) 0.4893(3) 0.2312(2) 0.0328(7) Uani 1 1 d . . . . .
H22 H 1.064731 0.532712 0.292987 0.039 Uiso 1 1 calc R U . . .
H2 H 0.516(3) 0.677(3) 0.369(2) 0.012(7) Uiso 1 1 d . . . . .

loop_
_atom_site_aniso_label
_atom_site_aniso_U_11
_atom_site_aniso_U_22
_atom_site_aniso_U_33
_atom_site_aniso_U_23
_atom_site_aniso_U_13
_atom_site_aniso_U_12
Br1 0.0466(2) 0.04239(19) 0.0561(2) -0.03487(16) 0.00333(15) -0.01349(15)
O1 0.0345(11) 0.0280(10) 0.0295(11) -0.0106(8) -0.0113(9) -0.0113(8)
O2 0.0303(10) 0.0250(9) 0.0228(10) -0.0102(8) 0.0005(8) -0.0119(8)
N1 0.0234(11) 0.0191(10) 0.0225(12) -0.0081(9) 0.0001(9) -0.0123(9)
N2 0.0305(13) 0.0221(11) 0.0229(13) -0.0069(10) -0.0089(10) -0.0105(10)
N3 0.0270(13) 0.0243(12) 0.0373(14) -0.0043(11) 0.0036(11) -0.0127(11)
N4 0.0408(17) 0.0360(14) 0.0291(14) -0.0028(12) 0.0058(12) -0.0162(14)
N5 0.0437(19) 0.066(2) 0.060(2) -0.0019(17) 0.0173(16) -0.0027(16)
C1 0.0234(13) 0.0244(13) 0.0225(14) -0.0091(11) -0.0023(11) -0.0139(11)
C2 0.0184(13) 0.0241(13) 0.0220(14) -0.0056(11) 0.0008(11) -0.0142(11)
C3 0.0326(15) 0.0211(13) 0.0319(16) -0.0071(12) -0.0114(12) -0.0084(12)
C4 0.0452(19) 0.0297(16) 0.0452(19) 0.0015(14) -0.0107(15) -0.0188(14)
C5 0.066(2) 0.0271(16) 0.061(2) -0.0213(16) -0.0320(19) 0.0007(15)
C6 0.0295(16) 0.0356(17) 0.0480(19) -0.0106(15) -0.0084(14) -0.0075(13)
C7 0.0247(14) 0.0191(12) 0.0185(13) -0.0029(11) -0.0051(11) -0.0098(11)
C8 0.0250(14) 0.0228(13) 0.0287(15) -0.0075(12) 0.0003(12) -0.0119(11)
C9 0.0219(13) 0.0181(12) 0.0236(14) -0.0078(11) 0.0002(11) -0.0102(11)
C10 0.0279(15) 0.0228(13) 0.0304(16) -0.0099(12) -0.0068(12) -0.0070(11)
C11 0.0356(16) 0.0347(16) 0.0312(16) -0.0163(13) -0.0073(13) -0.0105(13)
C12 0.0252(14) 0.0300(15) 0.0349(16) -0.0180(13) 0.0052(12) -0.0145(12)
C13 0.0238(14) 0.0212(13) 0.0331(16) -0.0093(12) 0.0009(12) -0.0065(11)
C14 0.0242(14) 0.0268(14) 0.0234(14) -0.0064(11) -0.0028(11) -0.0111(11)
C15 0.0234(14) 0.0211(13) 0.0254(14) -0.0074(11) -0.0011(11) -0.0109(11)
C16 0.0275(15) 0.0272(14) 0.0278(15) -0.0083(12) -0.0057(12) -0.0116(12)
C17 0.0215(14) 0.0250(14) 0.0300(15) -0.0054(12) -0.0064(11) -0.0100(11)
C18 0.0282(15) 0.0341(16) 0.0421(18) -0.0163(14) -0.0038(13) -0.0135(13)
C19 0.0276(16) 0.0386(16) 0.0364(17) -0.0153(14) -0.0004(13) -0.0092(13)
C20 0.0234(15) 0.0420(17) 0.0360(18) -0.0038(14) -0.0035(13) -0.0133(13)
C21 0.0288(16) 0.0434(17) 0.0469(19) -0.0076(15) -0.0072(14) -0.0225(14)
C22 0.0306(16) 0.0386(16) 0.0345(17) -0.0118(13) -0.0073(13) -0.0158(13)

loop_
_atom_type_symbol
_atom_type_description
_atom_type_scat_dispersion_real
_atom_type_scat_dispersion_imag
_atom_type_scat_source
C C 0.0033 0.0016 'International Tables Vol C Tables 4.2.6.8 and 6.1.1.4'
H H 0.0000 0.0000 'International Tables Vol C Tables 4.2.6.8 and 6.1.1.4'
Br Br -0.2901 2.4595 'International Tables Vol C Tables 4.2.6.8 and 6.1.1.4'
N N 0.0061 0.0033 'International Tables Vol C Tables 4.2.6.8 and 6.1.1.4'
O O 0.0106 0.0060 'International Tables Vol C Tables 4.2.6.8 and 6.1.1.4'

loop_
_geom_angle_atom_site_label_1
_geom_angle_atom_site_label_2
_geom_angle_atom_site_label_3
_geom_angle
_geom_angle_site_symmetry_1
_geom_angle_site_symmetry_3
_geom_angle_publ_flag
C7 N1 C1 117.43(19) . . ?
C7 N1 C9 120.7(2) . . ?
C9 N1 C1 121.26(19) . . ?
C2 N2 C3 125.4(2) . . ?
C2 N2 H2 117.5(17) . . ?
C3 N2 H2 117.1(16) . . ?
N4 N3 C8 116.9(2) . . ?
N5 N4 N3 170.9(3) . . ?
N1 C1 H1 109.3 . . ?
N1 C1 C2 108.25(19) . . ?
N1 C1 C15 112.04(19) . . ?
C2 C1 H1 109.3 . . ?
C15 C1 H1 109.3 . . ?
C15 C1 C2 108.5(2) . . ?
O1 C2 N2 125.4(2) . . ?
O1 C2 C1 120.3(2) . . ?
N2 C2 C1 114.3(2) . . ?
N2 C3 C4 109.3(2) . . ?
N2 C3 C5 106.3(2) . . ?
N2 C3 C6 109.9(2) . . ?
C4 C3 C5 110.1(2) . . ?
C4 C3 C6 111.6(2) . . ?
C5 C3 C6 109.4(2) . . ?
C3 C4 H4A 109.5 . . ?
C3 C4 H4B 109.5 . . ?
C3 C4 H4C 109.5 . . ?
H4A C4 H4B 109.5 . . ?
H4A C4 H4C 109.5 . . ?
H4B C4 H4C 109.5 . . ?
C3 C5 H5A 109.5 . . ?
C3 C5 H5B 109.5 . . ?
C3 C5 H5C 109.5 . . ?
H5A C5 H5B 109.5 . . ?
H5A C5 H5C 109.5 . . ?
H5B C5 H5C 109.5 . . ?
C3 C6 H6A 109.5 . . ?
C3 C6 H6B 109.5 . . ?
C3 C6 H6C 109.5 . . ?
H6A C6 H6B 109.5 . . ?
H6A C6 H6C 109.5 . . ?
H6B C6 H6C 109.5 . . ?
O2 C7 N1 122.2(2) . . ?
O2 C7 C8 121.2(2) . . ?
N1 C7 C8 116.6(2) . . ?
N3 C8 C7 112.3(2) . . ?
N3 C8 H8A 109.2 . . ?
N3 C8 H8B 109.2 . . ?
C7 C8 H8A 109.2 . . ?
C7 C8 H8B 109.2 . . ?
H8A C8 H8B 107.9 . . ?
C10 C9 N1 119.7(2) . . ?
C10 C9 C14 120.1(2) . . ?
C14 C9 N1 120.1(2) . . ?
C9 C10 H10 119.9 . . ?
C9 C10 C11 120.3(2) . . ?
C11 C10 H10 119.9 . . ?
C10 C11 H11 120.6 . . ?
C12 C11 C10 118.7(3) . . ?
C12 C11 H11 120.6 . . ?
C11 C12 Br1 120.0(2) . . ?
C11 C12 C13 121.7(2) . . ?
C13 C12 Br1 118.3(2) . . ?
C12 C13 H13 120.4 . . ?
C12 C13 C14 119.2(2) . . ?
C14 C13 H13 120.4 . . ?
C9 C14 C13 119.9(2) . . ?
C9 C14 H14 120.0 . . ?
C13 C14 H14 120.0 . . ?
C1 C15 H15 117.6 . . ?
C16 C15 C1 124.7(2) . . ?
C16 C15 H15 117.6 . . ?
C15 C16 H16 117.8 . . ?
C15 C16 C17 124.5(2) . . ?
C17 C16 H16 117.8 . . ?
C18 C17 C16 121.7(2) . . ?
C18 C17 C22 117.9(2) . . ?
C22 C17 C16 120.3(2) . . ?
C17 C18 H18 119.6 . . ?
C19 C18 C17 120.9(3) . . ?
C19 C18 H18 119.6 . . ?
C18 C19 H19 119.7 . . ?
C20 C19 C18 120.7(3) . . ?
C20 C19 H19 119.7 . . ?
C19 C20 H20 120.2 . . ?
C19 C20 C21 119.6(3) . . ?
C21 C20 H20 120.2 . . ?
C20 C21 H21 120.0 . . ?
C22 C21 C20 120.0(3) . . ?
C22 C21 H21 120.0 . . ?
C17 C22 H22 119.5 . . ?
C21 C22 C17 120.9(3) . . ?
C21 C22 H22 119.5 . . ?

loop_
_geom_bond_atom_site_label_1
_geom_bond_atom_site_label_2
_geom_bond_distance
_geom_bond_site_symmetry_2
_geom_bond_publ_flag
Br1 C12 1.898(3) . ?
O1 C2 1.226(3) . ?
O2 C7 1.229(3) . ?
N1 C1 1.483(3) . ?
N1 C7 1.347(3) . ?
N1 C9 1.448(3) . ?
N2 C2 1.333(3) . ?
N2 C3 1.480(3) . ?
N2 H2 0.82(2) . ?
N3 N4 1.222(3) . ?
N3 C8 1.463(3) . ?
N4 N5 1.128(3) . ?
C1 H1 1.0000 . ?
C1 C2 1.544(3) . ?
C1 C15 1.492(3) . ?
C3 C4 1.519(4) . ?
C3 C5 1.522(4) . ?
C3 C6 1.523(4) . ?
C4 H4A 0.9800 . ?
C4 H4B 0.9800 . ?
C4 H4C 0.9800 . ?
C5 H5A 0.9800 . ?
C5 H5B 0.9800 . ?
C5 H5C 0.9800 . ?
C6 H6A 0.9800 . ?
C6 H6B 0.9800 . ?
C6 H6C 0.9800 . ?
C7 C8 1.522(3) . ?
C8 H8A 0.9900 . ?
C8 H8B 0.9900 . ?
C9 C10 1.380(3) . ?
C9 C14 1.382(3) . ?
C10 H10 0.9500 . ?
C10 C11 1.387(4) . ?
C11 H11 0.9500 . ?
C11 C12 1.374(4) . ?
C12 C13 1.375(4) . ?
C13 H13 0.9500 . ?
C13 C14 1.383(3) . ?
C14 H14 0.9500 . ?
C15 H15 0.9500 . ?
C15 C16 1.323(3) . ?
C16 H16 0.9500 . ?
C16 C17 1.472(4) . ?
C17 C18 1.392(4) . ?
C17 C22 1.395(4) . ?
C18 H18 0.9500 . ?
C18 C19 1.379(4) . ?
C19 H19 0.9500 . ?
C19 C20 1.371(4) . ?
C20 H20 0.9500 . ?
C20 C21 1.385(4) . ?
C21 H21 0.9500 . ?
C21 C22 1.384(4) . ?
C22 H22 0.9500 . ?

loop_
_geom_torsion_atom_site_label_1
_geom_torsion_atom_site_label_2
_geom_torsion_atom_site_label_3
_geom_torsion_atom_site_label_4
_geom_torsion
_geom_torsion_site_symmetry_1
_geom_torsion_site_symmetry_2
_geom_torsion_site_symmetry_3
_geom_torsion_site_symmetry_4
_geom_torsion_publ_flag
Br1 C12 C13 C14 -176.66(19) . . . . ?
O2 C7 C8 N3 -23.3(3) . . . . ?
N1 C1 C2 O1 -43.9(3) . . . . ?
N1 C1 C2 N2 139.4(2) . . . . ?
N1 C1 C15 C16 -129.7(3) . . . . ?
N1 C7 C8 N3 156.8(2) . . . . ?
N1 C9 C10 C11 -173.5(2) . . . . ?
N1 C9 C14 C13 173.9(2) . . . . ?
N4 N3 C8 C7 74.3(3) . . . . ?
C1 N1 C7 O2 -6.4(3) . . . . ?
C1 N1 C7 C8 173.5(2) . . . . ?
C1 N1 C9 C10 -89.9(3) . . . . ?
C1 N1 C9 C14 93.0(3) . . . . ?
C1 C15 C16 C17 -175.4(2) . . . . ?
C2 N2 C3 C4 -64.0(3) . . . . ?
C2 N2 C3 C5 177.2(3) . . . . ?
C2 N2 C3 C6 58.8(3) . . . . ?
C2 C1 C15 C16 110.8(3) . . . . ?
C3 N2 C2 O1 -0.9(4) . . . . ?
C3 N2 C2 C1 175.5(2) . . . . ?
C7 N1 C1 C2 -64.9(3) . . . . ?
C7 N1 C1 C15 175.5(2) . . . . ?
C7 N1 C9 C10 80.6(3) . . . . ?
C7 N1 C9 C14 -96.4(3) . . . . ?
C9 N1 C1 C2 105.9(2) . . . . ?
C9 N1 C1 C15 -13.7(3) . . . . ?
C9 N1 C7 O2 -177.3(2) . . . . ?
C9 N1 C7 C8 2.6(3) . . . . ?
C9 C10 C11 C12 -0.7(4) . . . . ?
C10 C9 C14 C13 -3.2(4) . . . . ?
C10 C11 C12 Br1 177.0(2) . . . . ?
C10 C11 C12 C13 -2.5(4) . . . . ?
C11 C12 C13 C14 2.8(4) . . . . ?
C12 C13 C14 C9 0.1(4) . . . . ?
C14 C9 C10 C11 3.5(4) . . . . ?
C15 C1 C2 O1 77.9(3) . . . . ?
C15 C1 C2 N2 -98.8(2) . . . . ?
C15 C16 C17 C18 -25.5(4) . . . . ?
C15 C16 C17 C22 151.8(3) . . . . ?
C16 C17 C18 C19 175.8(2) . . . . ?
C16 C17 C22 C21 -175.2(2) . . . . ?
C17 C18 C19 C20 -0.2(4) . . . . ?
C18 C17 C22 C21 2.2(4) . . . . ?
C18 C19 C20 C21 1.4(4) . . . . ?
C19 C20 C21 C22 -0.8(4) . . . . ?
C20 C21 C22 C17 -1.0(4) . . . . ?
C22 C17 C18 C19 -1.6(4) . . . . ?
